data_9001861
loop_
_publ_author_name
'Hawthorne, F. C.'
'Della Ventura, G.'
'Robert, J.-L.'
'Welch, M. D.'
'Jenkins, D. M.'

_publ_section_title
;
 A Rietveld and infrared study of synthetic amphiboles along the
 potassium-richterite-tremolite join
 Sample: Kr40
;
_journal_name_full 'American Mineralogist'
_journal_page_first 708
_journal_page_last 716
_journal_volume 82
_journal_year 1997
_chemical_formula_sum 'Ca1.6 K0.4 Mg5 Na0.4 O24 Si8'
_chemical_name_mineral Richterite
_space_group_IT_number 12
_symmetry_space_group_name_Hall '-C 2y'
_symmetry_space_group_name_H-M 'C 1 2/m 1'
_cell_angle_alpha 90
_cell_angle_beta 104.724
_cell_angle_gamma 90
_cell_formula_units_Z 2
_cell_length_a 9.9548
_cell_length_b 18.021
_cell_length_c 5.2735
_cell_volume 914.975
_database_code_amcsd 0001917
_exptl_crystal_density_diffrn 2.973
_cod_original_formula_sum 'Si8 Mg5 (Ca1.6 Na.4) K.4 O24'
_cod_database_code 9001861

loop_
_space_group_symop_operation_xyz
x,y,z
1/2+x,1/2+y,z
x,-y,z
1/2+x,1/2-y,z
-x,y,-z
1/2-x,1/2+y,-z
-x,-y,-z
1/2-x,1/2-y,-z

loop_
_atom_site_label
_atom_site_fract_x
_atom_site_fract_y
_atom_site_fract_z
_atom_site_occupancy
_atom_site_type_symbol
_atom_site_attached_hydrogens
Si1 0.27840 0.08470 0.29860 1.00000 Si 0
Si2 0.28390 0.17010 0.80080 1.00000 Si 0
Mg1 0.00000 0.08740 0.50000 1.00000 Mg 0
Mg2 0.00000 0.17930 0.00000 1.00000 Mg 0
Mg3 0.00000 0.00000 0.00000 1.00000 Mg 0
Ca4 0.00000 0.27610 0.50000 0.80000 Ca 0
Na4 0.00000 0.27610 0.50000 0.20000 Na 0
KA 0.01000 0.50000 0.02200 0.20000 K 0
O1 0.11470 0.08840 0.22170 1.00000 O 0
O2 0.10410 0.17030 0.71850 1.00000 O 0
O3 0.10500 0.00000 0.71630 1.00000 O 0
O4 0.35290 0.24930 0.78010 1.00000 O 0
O5 0.33890 0.13020 0.08950 1.00000 O 0
O6 0.33660 0.11500 0.59800 1.00000 O 0
O7 0.33300 0.00000 0.30570 1.00000 O 0

loop_
_cod_changelog_entry_id
_cod_changelog_entry_author
_cod_changelog_entry_date
_cod_changelog_entry_text
1
;cod-tools version 3.8.0
Id: cif_guess_AMCSD_atom_types 9581 2023-05-17 12:35:41Z saulius
;
2023-05-23T09:16:18+03:00
;Derived atom types and hydrogen counts
from atom names that follow the AMCSD naming convention
(Wat == water, O-H == hydroxyl).
;

loop_
_cod_related_entry_id
_cod_related_entry_database
_cod_related_entry_code
1 AMCSD 0001917
